data_7007600
loop_
_publ_author_name
'Cox, Andrew R. F.'
'Gibson, Vernon C.'
'Marshall, Edward L.'
'White, Andrew J. P.'
'Yeldon, David'

_publ_section_title
;
 Coordination complexes bearing potentially tetradentate phenoxyamine
 ligands.
;
_journal_issue 42
_journal_name_full 'Dalton transactions (Cambridge, England : 2003)'
_journal_page_first 5014
_journal_page_last 5023
_journal_paper_doi 10.1039/b607753f
_journal_year 2006
_chemical_formula_sum 'C54 H100 K2 N6 O2'
_chemical_formula_weight 943.60
_chemical_name_systematic
;
?
;
_space_group_IT_number 2
_symmetry_cell_setting triclinic
_symmetry_space_group_name_Hall '-P 1'
_symmetry_space_group_name_H-M 'P -1'
_atom_sites_solution_hydrogens geom
_atom_sites_solution_primary direct
_atom_sites_solution_secondary difmap
_audit_creation_method SHELXL-97
_cell_angle_alpha 77.252(4)
_cell_angle_beta 77.205(4)
_cell_angle_gamma 84.064(4)
_cell_formula_units_Z 2
_cell_length_a 11.0251(6)
_cell_length_b 16.2531(7)
_cell_length_c 17.4691(8)
_cell_measurement_temperature 173(2)
_cell_measurement_theta_max 32.6208
_cell_measurement_theta_min 4.0420
_cell_volume 2972.4(3)
_computing_cell_refinement 'CrysAlis RED, Oxford Diffraction Ltd'
_computing_data_collection 'CrysAlis CCD, Oxford Diffraction Ltd'
_computing_data_reduction 'CrysAlis RED, Oxford Diffraction Ltd'
_computing_molecular_graphics 'Bruker SHELXTL'
_computing_publication_material 'Bruker SHELXTL'
_computing_structure_refinement 'SHELXL-97 (Sheldrick, 1997)'
_computing_structure_solution 'SHELXS-97 (Sheldrick, 1990)'
_diffrn_ambient_temperature 173(2)
_diffrn_detector_area_resol_mean 15.9863
_diffrn_measured_fraction_theta_full 0.894
_diffrn_measured_fraction_theta_max 0.894
_diffrn_measurement_device_type 'OD Xcalibur 3'
_diffrn_measurement_method \w
_diffrn_radiation_monochromator graphite
_diffrn_radiation_source 'Enhance (Mo) X-ray Source'
_diffrn_radiation_type MoK\a
_diffrn_radiation_wavelength 0.71073
_diffrn_reflns_av_R_equivalents 0.0170
_diffrn_reflns_av_sigmaI/netI 0.0181
_diffrn_reflns_limit_h_max 9
_diffrn_reflns_limit_h_min -16
_diffrn_reflns_limit_k_max 24
_diffrn_reflns_limit_k_min -24
_diffrn_reflns_limit_l_max 24
_diffrn_reflns_limit_l_min -25
_diffrn_reflns_number 31328
_diffrn_reflns_theta_full 32.69
_diffrn_reflns_theta_max 32.69
_diffrn_reflns_theta_min 4.05
_exptl_absorpt_coefficient_mu 0.200
_exptl_absorpt_correction_T_max 0.96251
_exptl_absorpt_correction_T_min 0.93782
_exptl_absorpt_correction_type 'numeric analytical'
_exptl_crystal_colour Colourless
_exptl_crystal_density_diffrn 1.054
_exptl_crystal_density_method 'not measured'
_exptl_crystal_description blocks
_exptl_crystal_F_000 1040
_exptl_crystal_size_max 0.37
_exptl_crystal_size_mid 0.28
_exptl_crystal_size_min 0.21
_refine_diff_density_max 0.349
_refine_diff_density_min -0.350
_refine_diff_density_rms 0.047
_refine_ls_extinction_coef 0.0009(12)
_refine_ls_extinction_expression Fc^*^=kFc[1+0.001xFc^2^\l^3^/sin(2\q)]^-1/4^
_refine_ls_extinction_method SHELXL
_refine_ls_goodness_of_fit_ref 1.106
_refine_ls_hydrogen_treatment constr
_refine_ls_matrix_type full
_refine_ls_number_parameters 651
_refine_ls_number_reflns 19557
_refine_ls_number_restraints 151
_refine_ls_restrained_S_all 1.127
_refine_ls_R_factor_all 0.0769
_refine_ls_R_factor_gt 0.0710
_refine_ls_shift/su_max 0.001
_refine_ls_shift/su_mean 0.000
_refine_ls_structure_factor_coef Fsqd
_refine_ls_weighting_details 'calc w=1/[\s^2^(Fo^2^)+(0.0647P)^2^+1.4438P] where P=(Fo^2^+2Fc^2^)/3'
_refine_ls_weighting_scheme calc
_refine_ls_wR_factor_gt 0.1657
_refine_ls_wR_factor_ref 0.1708
_reflns_number_gt 17872
_reflns_number_total 19557
_reflns_threshold_expression >2sigma(I)
_cod_data_source_file b607753f.txt
_cod_data_source_block Compound_2a
_cod_depositor_comments
;
The following automatic conversions were performed:
'_symmetry_cell_setting' value 'Triclinic' changed to 'triclinic'
according to '/home/saulius/struct/CIF-dictionaries/cif_core.dic'
dictionary named 'cif_core.dic' version 2.4.1 from 2010-06-29.

Automatic conversion script
Id: cif_fix_enum 1527 2010-12-29 10:47:43Z saulius 
;
_cod_original_cell_volume 2972.4(2)
_cod_original_sg_symbol_H-M P-1
_cod_database_code 7007600

loop_
_symmetry_equiv_pos_as_xyz
'x, y, z'
'-x, -y, -z'

loop_
_atom_site_label
_atom_site_type_symbol
_atom_site_fract_x
_atom_site_fract_y
_atom_site_fract_z
_atom_site_U_iso_or_equiv
_atom_site_adp_type
_atom_site_occupancy
_atom_site_symmetry_multiplicity
_atom_site_calc_flag
_atom_site_refinement_flags
_atom_site_disorder_assembly
_atom_site_disorder_group
K1 K 1.15032(3) 0.13510(2) 0.20403(2) 0.03568(8) Uani 1 1 d . . .
K2 K 0.87871(3) 0.27504(2) 0.25597(2) 0.03616(9) Uani 1 1 d . B .
O1 O 0.91293(11) 0.11448(7) 0.23929(7) 0.0368(2) Uani 1 1 d . . .
C1 C 0.87875(14) 0.03643(9) 0.25705(9) 0.0315(3) Uani 1 1 d . . .
C2 C 0.91572(15) -0.01729(10) 0.20008(9) 0.0334(3) Uani 1 1 d . . .
C3 C 0.87647(16) -0.09939(10) 0.21729(10) 0.0371(3) Uani 1 1 d . . .
H3A H 0.8996 -0.1322 0.1770 0.045 Uiso 1 1 calc R . .
C4 C 0.80494(17) -0.13526(10) 0.29087(10) 0.0379(3) Uani 1 1 d . A .
C5 C 0.77166(16) -0.08366(10) 0.34759(9) 0.0362(3) Uani 1 1 d . . .
H5A H 0.7243 -0.1069 0.3989 0.043 Uiso 1 1 calc R . .
C6 C 0.80422(14) -0.00001(9) 0.33301(9) 0.0328(3) Uani 1 1 d . . .
C7 C 0.99983(15) 0.01272(11) 0.12011(9) 0.0370(3) Uani 1 1 d . . .
H7A H 0.9869 -0.0209 0.0821 0.044 Uiso 1 1 calc R . .
H7B H 0.9748 0.0723 0.0994 0.044 Uiso 1 1 calc R . .
N8 N 1.13550(13) 0.00678(8) 0.12163(8) 0.0341(3) Uani 1 1 d . . .
C9 C 1.17746(17) -0.07772(10) 0.16087(11) 0.0406(3) Uani 1 1 d . . .
H9A H 1.1923 -0.1156 0.1220 0.049 Uiso 1 1 calc R . .
H9B H 1.1103 -0.1007 0.2061 0.049 Uiso 1 1 calc R . .
C10 C 1.29570(18) -0.07818(11) 0.19229(12) 0.0440(4) Uani 1 1 d . . .
H10A H 1.3212 -0.1374 0.2140 0.053 Uiso 1 1 calc R . .
H10B H 1.3628 -0.0558 0.1467 0.053 Uiso 1 1 calc R . .
N11 N 1.28466(15) -0.02870(9) 0.25498(9) 0.0419(3) Uani 1 1 d . . .
C12 C 1.1782(2) -0.05063(13) 0.32237(12) 0.0495(4) Uani 1 1 d . . .
H12A H 1.1007 -0.0348 0.3015 0.059 Uiso 1 1 calc R . .
H12B H 1.1783 -0.0152 0.3617 0.059 Uiso 1 1 calc R . .
C13 C 1.1728(3) -0.14256(17) 0.36704(15) 0.0721(7) Uani 1 1 d . . .
H13A H 1.0977 -0.1490 0.4096 0.108 Uiso 1 1 calc R . .
H13B H 1.2466 -0.1589 0.3907 0.108 Uiso 1 1 calc R . .
H13C H 1.1704 -0.1789 0.3295 0.108 Uiso 1 1 calc R . .
C14 C 1.4027(2) -0.03683(13) 0.28350(14) 0.0540(5) Uani 1 1 d . . .
H14A H 1.4261 -0.0976 0.3001 0.065 Uiso 1 1 calc R . .
H14B H 1.3889 -0.0114 0.3315 0.065 Uiso 1 1 calc R . .
C15 C 1.5102(2) 0.00439(18) 0.22219(16) 0.0651(6) Uani 1 1 d . . .
H15A H 1.5846 -0.0034 0.2456 0.098 Uiso 1 1 calc R . .
H15B H 1.4889 0.0649 0.2062 0.098 Uiso 1 1 calc R . .
H15C H 1.5266 -0.0216 0.1751 0.098 Uiso 1 1 calc R . .
C16 C 1.20715(17) 0.02741(12) 0.03872(10) 0.0420(4) Uani 1 1 d . . .
H16A H 1.1763 -0.0054 0.0062 0.050 Uiso 1 1 calc R . .
H16B H 1.2954 0.0083 0.0388 0.050 Uiso 1 1 calc R . .
C17 C 1.20222(18) 0.11993(13) -0.00222(10) 0.0451(4) Uani 1 1 d . . .
H17A H 1.2472 0.1252 -0.0587 0.054 Uiso 1 1 calc R . .
H17B H 1.1141 0.1391 -0.0027 0.054 Uiso 1 1 calc R . .
N18 N 1.25564(13) 0.17672(9) 0.03493(8) 0.0390(3) Uani 1 1 d . . .
C19 C 1.38394(18) 0.15257(14) 0.04349(14) 0.0510(4) Uani 1 1 d . . .
H19A H 1.3857 0.0953 0.0778 0.061 Uiso 1 1 calc R . .
H19B H 1.4096 0.1918 0.0723 0.061 Uiso 1 1 calc R . .
C20 C 1.4795(2) 0.1520(2) -0.0331(2) 0.0926(11) Uani 1 1 d . . .
H20A H 1.5617 0.1348 -0.0203 0.139 Uiso 1 1 calc R . .
H20B H 1.4815 0.2088 -0.0670 0.139 Uiso 1 1 calc R . .
H20C H 1.4572 0.1121 -0.0617 0.139 Uiso 1 1 calc R . .
C21 C 1.23746(19) 0.26482(13) -0.00706(12) 0.0495(4) Uani 1 1 d . . .
H21A H 1.1470 0.2793 -0.0020 0.059 Uiso 1 1 calc R . .
H21B H 1.2744 0.2692 -0.0648 0.059 Uiso 1 1 calc R . .
C22 C 1.2940(2) 0.32882(13) 0.02382(13) 0.0507(4) Uani 1 1 d . . .
H22A H 1.2785 0.3856 -0.0070 0.076 Uiso 1 1 calc R . .
H22B H 1.3840 0.3159 0.0179 0.076 Uiso 1 1 calc R . .
H22C H 1.2562 0.3263 0.0805 0.076 Uiso 1 1 calc R . .
C23 C 0.7717(2) -0.22791(11) 0.30956(12) 0.0475(4) Uani 1 1 d D . .
C24 C 0.8966(6) -0.2836(3) 0.3102(7) 0.085(2) Uani 0.597(12) 1 d PDU A 1
H24A H 0.9537 -0.2680 0.2583 0.128 Uiso 0.597(12) 1 calc PR A 1
H24B H 0.8793 -0.3433 0.3198 0.128 Uiso 0.597(12) 1 calc PR A 1
H24C H 0.9349 -0.2741 0.3528 0.128 Uiso 0.597(12) 1 calc PR A 1
C25 C 0.7186(7) -0.2474(5) 0.2425(4) 0.0659(17) Uani 0.597(12) 1 d PDU A 1
H25A H 0.7757 -0.2298 0.1910 0.099 Uiso 0.597(12) 1 calc PR A 1
H25B H 0.6375 -0.2167 0.2412 0.099 Uiso 0.597(12) 1 calc PR A 1
H25C H 0.7083 -0.3082 0.2521 0.099 Uiso 0.597(12) 1 calc PR A 1
C26 C 0.6845(10) -0.2529(4) 0.3865(4) 0.099(3) Uani 0.597(12) 1 d PDU A 1
H26A H 0.6673 -0.3125 0.3944 0.148 Uiso 0.597(12) 1 calc PR A 1
H26B H 0.6066 -0.2180 0.3861 0.148 Uiso 0.597(12) 1 calc PR A 1
H26C H 0.7216 -0.2449 0.4302 0.148 Uiso 0.597(12) 1 calc PR A 1
C24' C 0.8481(9) -0.2795(4) 0.3659(7) 0.077(3) Uani 0.403(12) 1 d PDU A 2
H24D H 0.8270 -0.3387 0.3776 0.116 Uiso 0.403(12) 1 calc PR A 2
H24E H 0.8305 -0.2584 0.4159 0.116 Uiso 0.403(12) 1 calc PR A 2
H24F H 0.9368 -0.2752 0.3412 0.116 Uiso 0.403(12) 1 calc PR A 2
C25' C 0.7769(17) -0.2621(8) 0.2366(6) 0.102(5) Uani 0.403(12) 1 d PDU A 2
H25D H 0.7204 -0.2276 0.2045 0.153 Uiso 0.403(12) 1 calc PR A 2
H25E H 0.7516 -0.3205 0.2523 0.153 Uiso 0.403(12) 1 calc PR A 2
H25F H 0.8622 -0.2607 0.2047 0.153 Uiso 0.403(12) 1 calc PR A 2
C26' C 0.6318(7) -0.2352(5) 0.3590(7) 0.075(3) Uani 0.403(12) 1 d PDU A 2
H26D H 0.5754 -0.2004 0.3271 0.113 Uiso 0.403(12) 1 calc PR A 2
H26E H 0.6242 -0.2154 0.4091 0.113 Uiso 0.403(12) 1 calc PR A 2
H26F H 0.6098 -0.2943 0.3714 0.113 Uiso 0.403(12) 1 calc PR A 2
C27 C 0.75876(17) 0.05374(10) 0.39728(11) 0.0399(3) Uani 1 1 d . . .
C28 C 0.6866(2) 0.00369(14) 0.47645(13) 0.0601(6) Uani 1 1 d . . .
H28A H 0.7411 -0.0425 0.4989 0.090 Uiso 1 1 calc R . .
H28B H 0.6144 -0.0197 0.4665 0.090 Uiso 1 1 calc R . .
H28C H 0.6580 0.0413 0.5145 0.090 Uiso 1 1 calc R . .
C29 C 0.66891(19) 0.12546(12) 0.36515(14) 0.0523(5) Uani 1 1 d . . .
H29A H 0.7120 0.1590 0.3145 0.078 Uiso 1 1 calc R . .
H29B H 0.6408 0.1617 0.4044 0.078 Uiso 1 1 calc R . .
H29C H 0.5968 0.1012 0.3561 0.078 Uiso 1 1 calc R . .
C30 C 0.8695(2) 0.08890(13) 0.41722(13) 0.0498(4) Uani 1 1 d . . .
H30A H 0.9181 0.1217 0.3681 0.075 Uiso 1 1 calc R . .
H30B H 0.9225 0.0420 0.4402 0.075 Uiso 1 1 calc R . .
H30C H 0.8386 0.1254 0.4560 0.075 Uiso 1 1 calc R . .
O31 O 1.11891(11) 0.28717(7) 0.23199(8) 0.0375(2) Uani 1 1 d . . .
C31 C 1.16870(14) 0.35514(9) 0.23612(9) 0.0317(3) Uani 1 1 d . . .
C32 C 1.14000(14) 0.43469(9) 0.18821(9) 0.0326(3) Uani 1 1 d . . .
C33 C 1.19475(15) 0.50747(10) 0.18973(10) 0.0371(3) Uani 1 1 d . . .
H33A H 1.1752 0.5588 0.1554 0.045 Uiso 1 1 calc R . .
C34 C 1.27655(16) 0.50802(10) 0.23934(11) 0.0397(3) Uani 1 1 d . C .
C35 C 1.30304(16) 0.43017(10) 0.28796(11) 0.0393(3) Uani 1 1 d . . .
H35A H 1.3581 0.4289 0.3231 0.047 Uiso 1 1 calc R . .
C36 C 1.25371(14) 0.35446(9) 0.28803(10) 0.0343(3) Uani 1 1 d . . .
C37 C 1.04673(15) 0.44180(11) 0.13557(9) 0.0367(3) Uani 1 1 d . . .
H37A H 1.0617 0.4932 0.0929 0.044 Uiso 1 1 calc R . .
H37B H 1.0615 0.3926 0.1092 0.044 Uiso 1 1 calc R . .
N38 N 0.91352(12) 0.44580(8) 0.17772(8) 0.0328(2) Uani 1 1 d . . .
C39 C 0.88822(17) 0.50656(10) 0.23132(11) 0.0398(3) Uani 1 1 d . . .
H39A H 0.8768 0.5641 0.1992 0.048 Uiso 1 1 calc R . .
H39B H 0.9615 0.5057 0.2556 0.048 Uiso 1 1 calc R . .
C40 C 0.77327(17) 0.48826(11) 0.29810(11) 0.0421(4) Uani 1 1 d . B .
H40A H 0.7574 0.5350 0.3277 0.051 Uiso 1 1 calc R . .
H40B H 0.7007 0.4882 0.2733 0.051 Uiso 1 1 calc R . .
N41 N 0.78094(14) 0.40818(9) 0.35590(9) 0.0407(3) Uani 1 1 d D . .
C42 C 0.8938(3) 0.3937(2) 0.38896(19) 0.0484(7) Uani 0.704(4) 1 d PD B 1
H42A H 0.9664 0.3925 0.3442 0.058 Uiso 0.704(4) 1 calc PR B 1
H42B H 0.8918 0.3372 0.4247 0.058 Uiso 0.704(4) 1 calc PR B 1
C43 C 0.9146(4) 0.4582(3) 0.4360(2) 0.0726(11) Uani 0.704(4) 1 d PD B 1
H43A H 0.9926 0.4426 0.4552 0.109 Uiso 0.704(4) 1 calc PR B 1
H43B H 0.8451 0.4588 0.4819 0.109 Uiso 0.704(4) 1 calc PR B 1
H43C H 0.9194 0.5144 0.4011 0.109 Uiso 0.704(4) 1 calc PR B 1
C44 C 0.6659(3) 0.4024(2) 0.4184(2) 0.0518(7) Uani 0.704(4) 1 d PD B 1
H44A H 0.5938 0.4087 0.3920 0.062 Uiso 0.704(4) 1 calc PR B 1
H44B H 0.6595 0.4505 0.4456 0.062 Uiso 0.704(4) 1 calc PR B 1
C45 C 0.6564(4) 0.3217(2) 0.4810(2) 0.0641(9) Uani 0.704(4) 1 d PD B 1
H45A H 0.5774 0.3237 0.5197 0.096 Uiso 0.704(4) 1 calc PR B 1
H45B H 0.7258 0.3154 0.5088 0.096 Uiso 0.704(4) 1 calc PR B 1
H45C H 0.6597 0.2736 0.4551 0.096 Uiso 0.704(4) 1 calc PR B 1
C42' C 0.8643(9) 0.4173(6) 0.4097(6) 0.064(3) Uiso 0.296(4) 1 d PD B 2
H42C H 0.8332 0.4664 0.4348 0.077 Uiso 0.296(4) 1 calc PR B 2
H42D H 0.9490 0.4283 0.3774 0.077 Uiso 0.296(4) 1 calc PR B 2
C43' C 0.8709(12) 0.3386(7) 0.4750(7) 0.096(4) Uiso 0.296(4) 1 d PD B 2
H43D H 0.9268 0.3470 0.5088 0.144 Uiso 0.296(4) 1 calc PR B 2
H43E H 0.9028 0.2899 0.4503 0.144 Uiso 0.296(4) 1 calc PR B 2
H43F H 0.7875 0.3282 0.5079 0.144 Uiso 0.296(4) 1 calc PR B 2
C44' C 0.6538(8) 0.3866(7) 0.3991(6) 0.062(3) Uiso 0.296(4) 1 d PD B 2
H44C H 0.6596 0.3291 0.4323 0.074 Uiso 0.296(4) 1 calc PR B 2
H44D H 0.6050 0.3837 0.3587 0.074 Uiso 0.296(4) 1 calc PR B 2
C45' C 0.5803(9) 0.4427(6) 0.4523(6) 0.077(3) Uiso 0.296(4) 1 d PD B 2
H45D H 0.4974 0.4213 0.4752 0.116 Uiso 0.296(4) 1 calc PR B 2
H45E H 0.5722 0.5002 0.4209 0.116 Uiso 0.296(4) 1 calc PR B 2
H45F H 0.6233 0.4433 0.4956 0.116 Uiso 0.296(4) 1 calc PR B 2
C46 C 0.83607(17) 0.47080(11) 0.11681(11) 0.0431(4) Uani 1 1 d . . .
H46A H 0.8695 0.5219 0.0786 0.052 Uiso 1 1 calc R . .
H46B H 0.7507 0.4865 0.1438 0.052 Uiso 1 1 calc R . .
C47 C 0.82787(18) 0.40452(13) 0.06959(11) 0.0466(4) Uani 1 1 d . B .
H47A H 0.7826 0.4305 0.0264 0.056 Uiso 1 1 calc R . .
H47B H 0.9134 0.3876 0.0438 0.056 Uiso 1 1 calc R . .
N48 N 0.76615(16) 0.32847(11) 0.11630(9) 0.0466(3) Uani 1 1 d . . .
C49 C 0.6373(2) 0.34715(17) 0.15525(14) 0.0622(6) Uani 1 1 d . B .
H49A H 0.6389 0.3835 0.1936 0.075 Uiso 1 1 calc R . .
H49B H 0.6022 0.2934 0.1869 0.075 Uiso 1 1 calc R . .
C50 C 0.5498(3) 0.3896(3) 0.1017(2) 0.0947(11) Uani 1 1 d . . .
H50A H 0.4670 0.3987 0.1344 0.142 Uiso 1 1 calc R B .
H50B H 0.5444 0.3536 0.0644 0.142 Uiso 1 1 calc R . .
H50C H 0.5810 0.4441 0.0712 0.142 Uiso 1 1 calc R . .
C51 C 0.7775(3) 0.26640(17) 0.06449(15) 0.0658(6) Uani 1 1 d . B .
H51A H 0.8670 0.2552 0.0425 0.079 Uiso 1 1 calc R . .
H51B H 0.7372 0.2918 0.0188 0.079 Uiso 1 1 calc R . .
C52 C 0.7211(3) 0.18353(18) 0.1056(2) 0.0794(8) Uani 1 1 d . . .
H52A H 0.7336 0.1460 0.0673 0.119 Uiso 1 1 calc R B .
H52B H 0.6317 0.1935 0.1258 0.119 Uiso 1 1 calc R . .
H52C H 0.7613 0.1571 0.1504 0.119 Uiso 1 1 calc R . .
C53 C 1.3351(2) 0.58880(12) 0.24195(15) 0.0534(5) Uani 1 1 d D . .
C54 C 1.4329(15) 0.6129(10) 0.1720(7) 0.120(7) Uani 0.270(7) 1 d PDU C 1
H54A H 1.5027 0.5704 0.1732 0.181 Uiso 0.270(7) 1 calc PR C 1
H54B H 1.4615 0.6679 0.1721 0.181 Uiso 0.270(7) 1 calc PR C 1
H54C H 1.4005 0.6165 0.1233 0.181 Uiso 0.270(7) 1 calc PR C 1
C55 C 1.2333(12) 0.6555(7) 0.2593(12) 0.120(6) Uani 0.270(7) 1 d PDU C 1
H55A H 1.2702 0.7062 0.2635 0.179 Uiso 0.270(7) 1 calc PR C 1
H55B H 1.1764 0.6341 0.3099 0.179 Uiso 0.270(7) 1 calc PR C 1
H55C H 1.1873 0.6696 0.2157 0.179 Uiso 0.270(7) 1 calc PR C 1
C56 C 1.4009(12) 0.5739(6) 0.3191(7) 0.077(3) Uani 0.270(7) 1 d PDU C 1
H56A H 1.4411 0.5169 0.3274 0.116 Uiso 0.270(7) 1 calc PR C 1
H56B H 1.3376 0.5802 0.3670 0.116 Uiso 0.270(7) 1 calc PR C 1
H56C H 1.4635 0.6157 0.3095 0.116 Uiso 0.270(7) 1 calc PR C 1
C54' C 1.4749(3) 0.5804(3) 0.2103(5) 0.100(2) Uani 0.730(7) 1 d PDU C 2
H54D H 1.4910 0.5676 0.1566 0.150 Uiso 0.730(7) 1 calc PR C 2
H54E H 1.5120 0.5345 0.2463 0.150 Uiso 0.730(7) 1 calc PR C 2
H54F H 1.5118 0.6335 0.2078 0.150 Uiso 0.730(7) 1 calc PR C 2
C55' C 1.2879(4) 0.66791(18) 0.1854(3) 0.0703(13) Uani 0.730(7) 1 d PDU C 2
H55D H 1.1967 0.6736 0.1989 0.106 Uiso 0.730(7) 1 calc PR C 2
H55E H 1.3150 0.6614 0.1296 0.106 Uiso 0.730(7) 1 calc PR C 2
H55F H 1.3222 0.7185 0.1920 0.106 Uiso 0.730(7) 1 calc PR C 2
C56' C 1.3020(8) 0.6059(3) 0.3243(3) 0.117(3) Uani 0.730(7) 1 d PDU C 2
H56D H 1.2112 0.6129 0.3407 0.176 Uiso 0.730(7) 1 calc PR C 2
H56E H 1.3396 0.6577 0.3253 0.176 Uiso 0.730(7) 1 calc PR C 2
H56F H 1.3335 0.5584 0.3615 0.176 Uiso 0.730(7) 1 calc PR C 2
C57 C 1.28747(17) 0.27130(11) 0.34285(12) 0.0439(4) Uani 1 1 d . . .
C58 C 1.3777(2) 0.28300(15) 0.39455(15) 0.0614(6) Uani 1 1 d . . .
H58A H 1.4542 0.3062 0.3597 0.092 Uiso 1 1 calc R . .
H58B H 1.3980 0.2283 0.4274 0.092 Uiso 1 1 calc R . .
H58C H 1.3386 0.3220 0.4296 0.092 Uiso 1 1 calc R . .
C59 C 1.35386(19) 0.20792(12) 0.29138(15) 0.0540(5) Uani 1 1 d . . .
H59A H 1.4295 0.2318 0.2561 0.081 Uiso 1 1 calc R . .
H59B H 1.2981 0.1963 0.2589 0.081 Uiso 1 1 calc R . .
H59C H 1.3762 0.1552 0.3264 0.081 Uiso 1 1 calc R . .
C60 C 1.1688(2) 0.23528(15) 0.39899(15) 0.0654(6) Uani 1 1 d . . .
H60A H 1.1280 0.2763 0.4314 0.098 Uiso 1 1 calc R . .
H60B H 1.1907 0.1827 0.4343 0.098 Uiso 1 1 calc R . .
H60C H 1.1121 0.2239 0.3671 0.098 Uiso 1 1 calc R . .

loop_
_atom_site_aniso_label
_atom_site_aniso_U_11
_atom_site_aniso_U_22
_atom_site_aniso_U_33
_atom_site_aniso_U_23
_atom_site_aniso_U_13
_atom_site_aniso_U_12
K1 0.03794(17) 0.03199(15) 0.03991(17) -0.01272(12) -0.00881(13) -0.00125(12)
K2 0.03892(17) 0.02677(14) 0.04042(17) -0.00397(12) -0.00536(13) -0.00336(11)
O1 0.0383(6) 0.0260(5) 0.0453(6) -0.0071(4) -0.0061(5) -0.0046(4)
C1 0.0324(7) 0.0262(6) 0.0365(7) -0.0052(5) -0.0094(5) -0.0013(5)
C2 0.0379(7) 0.0324(7) 0.0308(6) -0.0047(5) -0.0091(5) -0.0052(5)
C3 0.0469(9) 0.0323(7) 0.0352(7) -0.0102(6) -0.0099(6) -0.0052(6)
C4 0.0498(9) 0.0274(6) 0.0370(7) -0.0045(5) -0.0097(6) -0.0067(6)
C5 0.0451(8) 0.0291(6) 0.0323(7) -0.0026(5) -0.0063(6) -0.0043(6)
C6 0.0360(7) 0.0274(6) 0.0356(7) -0.0065(5) -0.0096(6) 0.0000(5)
C7 0.0401(8) 0.0412(8) 0.0307(7) -0.0053(6) -0.0094(6) -0.0069(6)
N8 0.0372(6) 0.0345(6) 0.0323(6) -0.0099(5) -0.0076(5) -0.0025(5)
C9 0.0481(9) 0.0349(7) 0.0439(8) -0.0164(6) -0.0143(7) 0.0026(6)
C10 0.0479(9) 0.0394(8) 0.0505(9) -0.0205(7) -0.0166(8) 0.0093(7)
N11 0.0482(8) 0.0399(7) 0.0438(7) -0.0162(6) -0.0190(6) 0.0068(6)
C12 0.0611(11) 0.0480(10) 0.0424(9) -0.0144(8) -0.0144(8) 0.0032(8)
C13 0.100(2) 0.0619(14) 0.0532(12) 0.0008(10) -0.0224(13) -0.0107(13)
C14 0.0616(12) 0.0492(10) 0.0611(12) -0.0156(9) -0.0354(10) 0.0105(9)
C15 0.0509(12) 0.0826(16) 0.0751(15) -0.0309(13) -0.0290(11) 0.0025(11)
C16 0.0433(9) 0.0512(9) 0.0352(8) -0.0177(7) -0.0049(6) -0.0066(7)
C17 0.0448(9) 0.0583(11) 0.0323(7) -0.0062(7) -0.0068(6) -0.0132(8)
N18 0.0358(7) 0.0433(7) 0.0368(7) -0.0054(5) -0.0079(5) -0.0028(5)
C19 0.0432(9) 0.0521(10) 0.0638(12) -0.0201(9) -0.0178(8) 0.0023(8)
C20 0.0462(13) 0.117(3) 0.119(3) -0.066(2) 0.0142(14) -0.0045(14)
C21 0.0488(10) 0.0519(10) 0.0452(9) 0.0019(8) -0.0149(8) -0.0052(8)
C22 0.0518(10) 0.0459(10) 0.0509(10) -0.0045(8) -0.0085(8) -0.0024(8)
C23 0.0674(12) 0.0290(7) 0.0474(9) -0.0057(7) -0.0125(8) -0.0114(7)
C24 0.085(4) 0.0318(17) 0.149(7) -0.009(3) -0.054(4) -0.0034(19)
C25 0.093(4) 0.048(3) 0.068(3) -0.006(2) -0.033(3) -0.032(3)
C26 0.170(8) 0.048(3) 0.061(3) -0.011(2) 0.037(4) -0.057(4)
C24' 0.090(6) 0.033(3) 0.104(7) 0.012(3) -0.035(5) 0.001(3)
C25' 0.187(13) 0.050(5) 0.069(5) -0.021(4) 0.001(7) -0.049(8)
C26' 0.078(5) 0.043(3) 0.107(7) -0.008(4) -0.025(4) -0.018(3)
C27 0.0433(8) 0.0338(7) 0.0425(8) -0.0126(6) -0.0053(7) 0.0014(6)
C28 0.0774(15) 0.0528(11) 0.0434(10) -0.0158(9) 0.0078(10) -0.0046(10)
C29 0.0432(9) 0.0416(9) 0.0721(13) -0.0201(9) -0.0074(9) 0.0068(7)
C30 0.0579(11) 0.0477(10) 0.0513(10) -0.0228(8) -0.0169(9) 0.0026(8)
O31 0.0354(5) 0.0274(5) 0.0521(7) -0.0101(4) -0.0108(5) -0.0040(4)
C31 0.0302(6) 0.0279(6) 0.0363(7) -0.0074(5) -0.0043(5) -0.0021(5)
C32 0.0308(7) 0.0312(6) 0.0337(7) -0.0046(5) -0.0034(5) -0.0039(5)
C33 0.0347(7) 0.0290(6) 0.0443(8) -0.0036(6) -0.0039(6) -0.0040(5)
C34 0.0361(8) 0.0303(7) 0.0543(9) -0.0128(6) -0.0079(7) -0.0030(6)
C35 0.0377(8) 0.0358(7) 0.0489(9) -0.0141(7) -0.0131(7) -0.0007(6)
C36 0.0338(7) 0.0303(6) 0.0389(7) -0.0074(6) -0.0085(6) 0.0000(5)
C37 0.0363(7) 0.0390(8) 0.0320(7) -0.0018(6) -0.0054(6) -0.0048(6)
N38 0.0338(6) 0.0285(5) 0.0347(6) -0.0030(5) -0.0075(5) -0.0014(4)
C39 0.0435(8) 0.0267(6) 0.0464(9) -0.0056(6) -0.0047(7) -0.0030(6)
C40 0.0401(8) 0.0346(7) 0.0489(9) -0.0090(7) -0.0049(7) 0.0022(6)
N41 0.0429(7) 0.0360(7) 0.0413(7) -0.0093(6) -0.0027(6) -0.0029(5)
C42 0.0455(14) 0.0520(16) 0.0470(15) -0.0104(13) -0.0100(11) 0.0029(12)
C43 0.073(2) 0.085(3) 0.070(2) -0.0220(19) -0.0278(18) -0.0135(19)
C44 0.0442(15) 0.0580(18) 0.0500(17) -0.0130(15) 0.0031(12) -0.0117(13)
C45 0.076(2) 0.0631(19) 0.0497(16) -0.0109(14) 0.0047(15) -0.0253(16)
C46 0.0402(8) 0.0396(8) 0.0453(9) 0.0064(7) -0.0140(7) -0.0045(6)
C47 0.0443(9) 0.0597(11) 0.0343(8) 0.0001(7) -0.0112(7) -0.0105(8)
N48 0.0533(9) 0.0509(8) 0.0381(7) -0.0076(6) -0.0112(6) -0.0131(7)
C49 0.0604(13) 0.0724(14) 0.0551(12) -0.0193(11) 0.0027(10) -0.0283(11)
C50 0.0467(13) 0.140(3) 0.109(2) -0.046(2) -0.0206(15) -0.0038(16)
C51 0.0765(16) 0.0711(15) 0.0590(13) -0.0235(11) -0.0206(12) -0.0095(12)
C52 0.094(2) 0.0647(15) 0.098(2) -0.0259(14) -0.0510(18) -0.0043(14)
C53 0.0526(11) 0.0332(8) 0.0818(14) -0.0161(9) -0.0227(10) -0.0069(7)
C54 0.135(13) 0.112(11) 0.121(10) -0.007(8) -0.014(9) -0.098(10)
C55 0.132(11) 0.048(5) 0.209(17) -0.053(8) -0.079(11) 0.011(6)
C56 0.087(7) 0.051(5) 0.116(8) -0.039(5) -0.035(6) -0.022(5)
C54' 0.0483(19) 0.053(2) 0.208(7) -0.027(3) -0.039(3) -0.0136(15)
C55' 0.081(2) 0.0300(12) 0.107(3) -0.0025(15) -0.041(2) -0.0135(13)
C56' 0.222(8) 0.067(3) 0.082(3) -0.034(2) -0.036(4) -0.046(4)
C57 0.0428(9) 0.0354(8) 0.0526(10) -0.0024(7) -0.0165(7) 0.0016(6)
C58 0.0710(14) 0.0559(12) 0.0636(13) -0.0096(10) -0.0364(11) 0.0110(10)
C59 0.0448(10) 0.0366(8) 0.0856(15) -0.0156(9) -0.0253(10) 0.0068(7)
C60 0.0545(12) 0.0583(12) 0.0648(13) 0.0201(10) -0.0086(10) 0.0027(10)

loop_
_atom_type_symbol
_atom_type_description
_atom_type_scat_dispersion_real
_atom_type_scat_dispersion_imag
_atom_type_scat_source
C C 0.0033 0.0016 'International Tables Vol C Tables 4.2.6.8 and 6.1.1.4'
H H 0.0000 0.0000 'International Tables Vol C Tables 4.2.6.8 and 6.1.1.4'
N N 0.0061 0.0033 'International Tables Vol C Tables 4.2.6.8 and 6.1.1.4'
O O 0.0106 0.0060 'International Tables Vol C Tables 4.2.6.8 and 6.1.1.4'
K K 0.2009 0.2494 'International Tables Vol C Tables 4.2.6.8 and 6.1.1.4'

loop_
_geom_angle_atom_site_label_1
_geom_angle_atom_site_label_2
_geom_angle_atom_site_label_3
_geom_angle
_geom_angle_site_symmetry_1
_geom_angle_site_symmetry_3
_geom_angle_publ_flag
O1 K1 O31 92.63(4) . . ?
O1 K1 N8 78.59(4) . . ?
O31 K1 N8 155.91(4) . . ?
O1 K1 N18 114.77(4) . . ?
O31 K1 N18 98.35(4) . . ?
N8 K1 N18 66.24(4) . . ?
O1 K1 N11 109.05(4) . . ?
O31 K1 N11 139.90(4) . . ?
N8 K1 N11 63.84(4) . . ?
N18 K1 N11 102.15(4) . . ?
O31 K2 O1 90.64(4) . . ?
O31 K2 N38 76.31(4) . . ?
O1 K2 N38 145.40(4) . . ?
O31 K2 N48 116.52(4) . . ?
O1 K2 N48 93.18(4) . . ?
N38 K2 N48 65.90(4) . . ?
O31 K2 N41 101.56(4) . . ?
O1 K2 N41 151.30(4) . . ?
N38 K2 N41 63.29(4) . . ?
N48 K2 N41 104.06(5) . . ?
C1 O1 K1 116.79(9) . . ?
C1 O1 K2 151.74(10) . . ?
K1 O1 K2 87.61(3) . . ?
O1 C1 C2 120.59(14) . . ?
O1 C1 C6 122.98(14) . . ?
C2 C1 C6 116.43(13) . . ?
O1 C1 K1 43.02(7) . . ?
C2 C1 K1 94.46(9) . . ?
C6 C1 K1 133.02(10) . . ?
C3 C2 C1 121.08(14) . . ?
C3 C2 C7 117.91(14) . . ?
C1 C2 C7 121.01(13) . . ?
C4 C3 C2 122.76(14) . . ?
C3 C4 C5 116.25(14) . . ?
C3 C4 C23 121.11(15) . . ?
C5 C4 C23 122.54(15) . . ?
C6 C5 C4 123.71(15) . . ?
C5 C6 C1 119.69(14) . . ?
C5 C6 C27 120.45(14) . . ?
C1 C6 C27 119.84(13) . . ?
N8 C7 C2 114.80(13) . . ?
N8 C7 K1 53.11(7) . . ?
C2 C7 K1 90.74(9) . . ?
C9 N8 C16 109.50(13) . . ?
C9 N8 C7 112.26(13) . . ?
C16 N8 C7 108.89(12) . . ?
C9 N8 K1 113.81(9) . . ?
C16 N8 K1 110.31(9) . . ?
C7 N8 K1 101.80(9) . . ?
N8 C9 C10 113.46(14) . . ?
N11 C10 C9 114.86(14) . . ?
C10 N11 C12 113.26(15) . . ?
C10 N11 C14 110.14(15) . . ?
C12 N11 C14 111.22(16) . . ?
C10 N11 K1 107.86(10) . . ?
C12 N11 K1 88.96(10) . . ?
C14 N11 K1 123.93(11) . . ?
N11 C12 C13 117.43(19) . . ?
N11 C12 K1 64.38(9) . . ?
C13 C12 K1 167.55(16) . . ?
N11 C14 C15 114.35(17) . . ?
N8 C16 C17 115.93(14) . . ?
N18 C17 C16 115.10(15) . . ?
C19 N18 C17 114.06(15) . . ?
C19 N18 C21 113.67(15) . . ?
C17 N18 C21 109.58(14) . . ?
C19 N18 K1 95.16(11) . . ?
C17 N18 K1 106.16(10) . . ?
C21 N18 K1 117.52(11) . . ?
N18 C19 C20 116.4(2) . . ?
N18 C19 K1 59.07(9) . . ?
C20 C19 K1 171.79(17) . . ?
N18 C21 C22 114.25(16) . . ?
C26 C23 C25' 124.9(6) . . ?
C26 C23 C24' 74.0(5) . . ?
C25' C23 C24' 114.0(6) . . ?
C26 C23 C25 109.3(4) . . ?
C25' C23 C25 25.2(6) . . ?
C24' C23 C25 133.0(5) . . ?
C26 C23 C4 113.9(2) . . ?
C25' C23 C4 113.3(5) . . ?
C24' C23 C4 109.6(3) . . ?
C25 C23 C4 110.8(3) . . ?
C26 C23 C24 109.5(4) . . ?
C25' C23 C24 81.4(6) . . ?
C24' C23 C24 38.6(4) . . ?
C25 C23 C24 105.8(4) . . ?
C4 C23 C24 107.2(2) . . ?
C26 C23 C26' 30.9(4) . . ?
C25' C23 C26' 106.2(6) . . ?
C24' C23 C26' 104.2(4) . . ?
C25 C23 C26' 84.2(4) . . ?
C4 C23 C26' 108.9(3) . . ?
C24 C23 C26' 135.8(4) . . ?
C28 C27 C30 106.77(17) . . ?
C28 C27 C6 113.05(14) . . ?
C30 C27 C6 110.63(14) . . ?
C28 C27 C29 107.12(17) . . ?
C30 C27 C29 111.29(15) . . ?
C6 C27 C29 107.97(15) . . ?
C27 C29 K2 100.58(11) . . ?
C31 O31 K1 148.38(10) . . ?
C31 O31 K2 122.84(9) . . ?
K1 O31 K2 88.76(3) . . ?
O31 C31 C32 120.41(14) . . ?
O31 C31 C36 122.88(13) . . ?
C32 C31 C36 116.70(13) . . ?
O31 C31 K2 38.86(7) . . ?
C32 C31 K2 95.06(9) . . ?
C36 C31 K2 136.08(10) . . ?
C33 C32 C31 121.46(14) . . ?
C33 C32 C37 118.42(14) . . ?
C31 C32 C37 120.11(13) . . ?
C34 C33 C32 122.59(15) . . ?
C33 C34 C35 116.16(14) . . ?
C33 C34 C53 122.46(16) . . ?
C35 C34 C53 121.38(16) . . ?
C36 C35 C34 124.19(15) . . ?
C35 C36 C31 118.85(14) . . ?
C35 C36 C57 121.30(15) . . ?
C31 C36 C57 119.85(14) . . ?
N38 C37 C32 115.13(13) . . ?
N38 C37 K2 53.19(7) . . ?
C32 C37 K2 94.69(9) . . ?
C39 N38 C46 109.28(13) . . ?
C39 N38 C37 112.36(13) . . ?
C46 N38 C37 108.24(13) . . ?
C39 N38 K2 114.85(9) . . ?
C46 N38 K2 109.89(9) . . ?
C37 N38 K2 101.88(9) . . ?
N38 C39 C40 113.34(13) . . ?
N41 C40 C39 115.47(14) . . ?
C42 N41 C40 114.66(17) . . ?
C42 N41 C44' 126.8(5) . . ?
C40 N41 C44' 108.6(5) . . ?
C42 N41 C44 112.9(2) . . ?
C40 N41 C44 108.56(18) . . ?
C44' N41 C44 20.0(4) . . ?
C42 N41 C42' 23.6(4) . . ?
C40 N41 C42' 108.6(4) . . ?
C44' N41 C42' 113.4(6) . . ?
C44 N41 C42' 95.4(5) . . ?
C42 N41 K2 89.90(16) . . ?
C40 N41 K2 105.71(10) . . ?
C44' N41 K2 106.9(4) . . ?
C44 N41 K2 124.35(18) . . ?
C42' N41 K2 113.3(4) . . ?
N41 C42 C43 116.3(3) . . ?
N41 C42 K2 64.41(14) . . ?
C43 C42 K2 169.4(2) . . ?
N41 C44 C45 115.4(3) . . ?
N41 C42' C43' 112.0(7) . . ?
N41 C44' C45' 119.1(8) . . ?
N38 C46 C47 115.64(14) . . ?
N48 C47 C46 115.28(15) . . ?
C47 N48 C49 112.40(17) . . ?
C47 N48 C51 108.98(17) . . ?
C49 N48 C51 113.33(18) . . ?
C47 N48 K2 105.81(10) . . ?
C49 N48 K2 100.12(12) . . ?
C51 N48 K2 115.83(14) . . ?
N48 C49 C50 117.0(2) . . ?
N48 C49 K2 55.35(11) . . ?
C50 C49 K2 169.37(18) . . ?
N48 C51 C52 114.8(2) . . ?
C54 C53 C56' 135.5(6) . . ?
C54 C53 C55 116.4(8) . . ?
C56' C53 C55 61.9(7) . . ?
C54 C53 C54' 36.6(7) . . ?
C56' C53 C54' 113.1(4) . . ?
C55 C53 C54' 140.1(6) . . ?
C54 C53 C34 111.4(5) . . ?
C56' C53 C34 110.2(2) . . ?
C55 C53 C34 109.3(5) . . ?
C54' C53 C34 109.1(2) . . ?
C54 C53 C55' 70.8(8) . . ?
C56' C53 C55' 107.0(3) . . ?
C55 C53 C55' 49.3(7) . . ?
C54' C53 C55' 105.2(3) . . ?
C34 C53 C55' 112.15(19) . . ?
C54 C53 C56 106.0(6) . . ?
C56' C53 C56 43.1(4) . . ?
C55 C53 C56 102.7(6) . . ?
C54' C53 C56 73.1(5) . . ?
C34 C53 C56 110.6(3) . . ?
C55' C53 C56 134.8(4) . . ?
C60 C57 C58 108.17(19) . . ?
C60 C57 C36 109.60(15) . . ?
C58 C57 C36 112.49(15) . . ?
C60 C57 C59 110.56(18) . . ?
C58 C57 C59 106.39(16) . . ?
C36 C57 C59 109.60(16) . . ?
C57 C59 K1 110.99(11) . . ?

loop_
_geom_bond_atom_site_label_1
_geom_bond_atom_site_label_2
_geom_bond_distance
_geom_bond_site_symmetry_2
_geom_bond_publ_flag
K1 O1 2.5919(12) . ?
K1 O31 2.5977(11) . ?
K1 N8 2.8193(13) . ?
K1 N18 2.8798(15) . ?
K1 N11 2.9659(15) . ?
K2 O31 2.6092(12) . ?
K2 O1 2.6684(11) . ?
K2 N38 2.8340(13) . ?
K2 N48 2.9035(16) . ?
K2 N41 3.0402(15) . ?
O1 C1 1.3119(17) . ?
C1 C2 1.431(2) . ?
C1 C6 1.434(2) . ?
C2 C3 1.394(2) . ?
C2 C7 1.506(2) . ?
C3 C4 1.389(2) . ?
C4 C5 1.401(2) . ?
C4 C23 1.534(2) . ?
C5 C6 1.396(2) . ?
C6 C27 1.539(2) . ?
C7 N8 1.495(2) . ?
N8 C9 1.471(2) . ?
N8 C16 1.472(2) . ?
C9 C10 1.521(2) . ?
C10 N11 1.473(2) . ?
N11 C12 1.476(3) . ?
N11 C14 1.477(2) . ?
C12 C13 1.526(3) . ?
C14 C15 1.511(4) . ?
C16 C17 1.517(3) . ?
C17 N18 1.472(2) . ?
N18 C19 1.460(2) . ?
N18 C21 1.473(2) . ?
C19 C20 1.509(3) . ?
C21 C22 1.514(3) . ?
C23 C26 1.471(5) . ?
C23 C25' 1.487(8) . ?
C23 C24' 1.496(6) . ?
C23 C25 1.524(5) . ?
C23 C24 1.568(5) . ?
C23 C26' 1.595(8) . ?
C27 C28 1.535(3) . ?
C27 C30 1.536(3) . ?
C27 C29 1.541(3) . ?
O31 C31 1.3058(17) . ?
C31 C32 1.424(2) . ?
C31 C36 1.439(2) . ?
C32 C33 1.390(2) . ?
C32 C37 1.504(2) . ?
C33 C34 1.384(2) . ?
C34 C35 1.403(2) . ?
C34 C53 1.535(2) . ?
C35 C36 1.396(2) . ?
C36 C57 1.538(2) . ?
C37 N38 1.492(2) . ?
N38 C39 1.471(2) . ?
N38 C46 1.472(2) . ?
C39 C40 1.525(2) . ?
C40 N41 1.468(2) . ?
N41 C42 1.461(3) . ?
N41 C44' 1.474(9) . ?
N41 C44 1.475(3) . ?
N41 C42' 1.490(8) . ?
C42 C43 1.529(5) . ?
C44 C45 1.507(5) . ?
C42' C43' 1.522(11) . ?
C44' C45' 1.496(11) . ?
C46 C47 1.515(3) . ?
C47 N48 1.463(2) . ?
N48 C49 1.466(3) . ?
N48 C51 1.476(3) . ?
C49 C50 1.503(4) . ?
C51 C52 1.505(4) . ?
C53 C54 1.450(9) . ?
C53 C56' 1.485(5) . ?
C53 C55 1.506(9) . ?
C53 C54' 1.521(4) . ?
C53 C55' 1.559(4) . ?
C53 C56 1.629(8) . ?
C57 C60 1.534(3) . ?
C57 C58 1.534(3) . ?
C57 C59 1.538(3) . ?
